data_4330644
loop_
_publ_author_name
'Yunjing Shi'
'Shilie Pan'
'Xiaoyu Dong'
'Ying Wang'
'Min Zhang'
'Fangfang Zhang'
'Zhongxiang Zhou'

_publ_section_title
;
 Na3Cd3B(PO4)4: A New Noncentrosymmetric Borophosphate with
 Zero-Dimensional Anion Units
;
_journal_name_full 'Inorganic Chemistry'
_journal_page_first 10870
_journal_page_last 10875
_journal_paper_doi 10.1021/ic301351k
_journal_volume 51
_journal_year 2012
_chemical_formula_sum 'B Cd3 Na3 O16 P4'
_chemical_formula_weight 796.86
_chemical_name_systematic
; 
 ? 
;
_space_group_IT_number 26
_symmetry_cell_setting orthorhombic
_symmetry_space_group_name_Hall 'P 2c -2'
_symmetry_space_group_name_H-M 'P m c 21'
_atom_sites_solution_primary direct
_atom_sites_solution_secondary difmap
_audit_creation_method SHELXL-97
_cell_angle_alpha 90.00
_cell_angle_beta 90.00
_cell_angle_gamma 90.00
_cell_formula_units_Z 4
_cell_length_a 13.685(3)
_cell_length_b 5.3346(11)
_cell_length_c 18.217(4)
_cell_measurement_temperature 296(2)
_cell_volume 1329.9(5)
_computing_cell_refinement 'Bruker SMART'
_computing_data_collection 'Bruker SMART'
_computing_data_reduction 'Bruker SAINT'
_computing_molecular_graphics 'Bruker SHELXTL'
_computing_publication_material 'Bruker SHELXTL'
_computing_structure_refinement 'Bruker SHELXTL'
_computing_structure_solution 'Bruker SHELXTL'
_diffrn_ambient_temperature 296(2)
_diffrn_measured_fraction_theta_full 0.998
_diffrn_measured_fraction_theta_max 0.998
_diffrn_measurement_device_type 'CCD area detector'
_diffrn_measurement_method 'phi and omega scans'
_diffrn_radiation_monochromator graphite
_diffrn_radiation_source 'fine-focus sealed tube'
_diffrn_radiation_type MoK\a
_diffrn_radiation_wavelength 0.71073
_diffrn_reflns_av_R_equivalents 0.0285
_diffrn_reflns_av_sigmaI/netI 0.0290
_diffrn_reflns_limit_h_max 17
_diffrn_reflns_limit_h_min -15
_diffrn_reflns_limit_k_max 6
_diffrn_reflns_limit_k_min -6
_diffrn_reflns_limit_l_max 21
_diffrn_reflns_limit_l_min -23
_diffrn_reflns_number 9685
_diffrn_reflns_theta_full 27.49
_diffrn_reflns_theta_max 27.49
_diffrn_reflns_theta_min 1.49
_exptl_absorpt_coefficient_mu 5.430
_exptl_absorpt_correction_T_max 0.5619
_exptl_absorpt_correction_T_min 0.0845
_exptl_absorpt_correction_type numerical
_exptl_absorpt_process_details sadabs
_exptl_crystal_colour colorless
_exptl_crystal_density_diffrn 3.980
_exptl_crystal_description block
_exptl_crystal_F_000 1480
_exptl_crystal_size_max 0.90
_exptl_crystal_size_mid 0.15
_exptl_crystal_size_min 0.12
_refine_diff_density_max 2.553
_refine_diff_density_min -1.869
_refine_diff_density_rms 0.235
_refine_ls_abs_structure_details 'Flack H D (1983), Acta Cryst. A39, 876-881'
_refine_ls_abs_structure_Flack -0.01(4)
_refine_ls_extinction_coef 0.00081(16)
_refine_ls_extinction_expression Fc^*^=kFc[1+0.001xFc^2^\l^3^/sin(2\q)]^-1/4^
_refine_ls_extinction_method SHELXL
_refine_ls_goodness_of_fit_ref 1.108
_refine_ls_matrix_type full
_refine_ls_number_parameters 270
_refine_ls_number_reflns 3026
_refine_ls_number_restraints 8
_refine_ls_restrained_S_all 1.108
_refine_ls_R_factor_all 0.0423
_refine_ls_R_factor_gt 0.0389
_refine_ls_shift/su_max 0.001
_refine_ls_shift/su_mean 0.000
_refine_ls_structure_factor_coef Fsqd
_refine_ls_weighting_details 'calc w=1/[\s^2^(Fo^2^)+(0.0489P)^2^+12.9845P] where P=(Fo^2^+2Fc^2^)/3'
_refine_ls_weighting_scheme calc
_refine_ls_wR_factor_gt 0.1018
_refine_ls_wR_factor_ref 0.1049
_reflns_number_gt 2827
_reflns_number_total 3026
_reflns_threshold_expression >2sigma(I)
_cod_data_source_file ic301351k_si_002.cif
_cod_data_source_block x
_cod_database_code 4330644

loop_
_symmetry_equiv_pos_as_xyz
'x, y, z'
'-x, -y, z+1/2'
'x, -y, z+1/2'
'-x, y, z'

loop_
_atom_site_label
_atom_site_type_symbol
_atom_site_fract_x
_atom_site_fract_y
_atom_site_fract_z
_atom_site_U_iso_or_equiv
_atom_site_adp_type
_atom_site_occupancy
_atom_site_symmetry_multiplicity
_atom_site_calc_flag
_atom_site_refinement_flags
_atom_site_disorder_group
Na1 Na 0.75349(11) 0.5551(3) 0.56902(9) 0.0221(4) Uani 0.660(3) 1 d P 1
Na2 Na 0.87795(14) 0.4781(4) 0.88009(13) 0.0329(7) Uani 0.747(3) 1 d P 1
Na3 Na 0.62366(17) 0.0308(5) 0.62917(19) 0.0454(10) Uani 0.806(4) 1 d P 1
Na4 Na 0.74683(15) 0.0113(5) 0.81530(12) 0.0300(7) Uani 0.787(4) 1 d P 1
Cd3 Cd 0.75349(11) 0.5551(3) 0.56902(9) 0.0221(4) Uani 0.340(3) 1 d P 2
Cd4 Cd 0.87795(14) 0.4781(4) 0.88009(13) 0.0329(7) Uani 0.253(3) 1 d P 2
Cd5 Cd 0.62366(17) 0.0308(5) 0.62917(19) 0.0454(10) Uani 0.194(4) 1 d P 2
Cd6 Cd 0.74683(15) 0.0113(5) 0.81530(12) 0.0300(7) Uani 0.213(4) 1 d P 2
Cd1 Cd 0.63536(4) 0.55896(11) 0.41036(3) 0.01771(18) Uani 1 1 d . .
Cd2 Cd 0.86872(4) 0.09948(14) 0.65911(3) 0.02135(19) Uani 1 1 d . .
B1 B 0.5000 0.369(2) 0.2210(7) 0.006(2) Uani 1 2 d S .
B2 B 1.0000 -0.072(2) 0.4673(7) 0.008(2) Uani 1 2 d S .
P1 P 0.5000 0.5457(5) 0.56914(16) 0.0071(5) Uani 1 2 d S .
P2 P 0.5000 0.0746(5) 0.34583(16) 0.0076(5) Uani 1 2 d S .
P3 P 1.0000 -0.3753(5) 0.59046(16) 0.0087(5) Uani 1 2 d S .
P4 P 1.0000 -0.0031(6) 0.81511(16) 0.0082(5) Uani 1 2 d S .
P5 P 0.69638(14) 0.5283(4) 0.73414(11) 0.0082(4) Uani 1 1 d . .
P6 P 0.80398(15) 0.0416(3) 0.48381(11) 0.0084(4) Uani 1 1 d . .
O1 O 1.0000 -0.3073(16) 0.5060(4) 0.0202(19) Uani 1 2 d S .
O2 O 0.5000 0.2705(15) 0.5904(5) 0.0178(18) Uani 1 2 d S .
O3 O 0.5000 0.1265(15) 0.2611(4) 0.0147(17) Uani 1 2 d S .
O4 O 1.0000 -0.2778(15) 0.8343(5) 0.0164(17) Uani 1 2 d S .
O5 O 0.9075(4) 0.0810(12) 0.7761(3) 0.0191(13) Uani 1 1 d . .
O6 O 1.0000 -0.1264(14) 0.6328(4) 0.0121(16) Uani 1 2 d S .
O7 O 0.5921(4) 0.6270(12) 0.5288(3) 0.0185(13) Uani 1 1 d . .
O8 O 0.7329(5) 0.3189(12) 0.6856(4) 0.0311(17) Uani 1 1 d . .
O9 O 1.0000 0.1599(14) 0.8887(4) 0.0088(15) Uani 1 2 d S .
O10 O 0.5000 0.3281(15) 0.3862(4) 0.0121(16) Uani 1 2 d S .
O11 O 0.7775(4) 0.8198(12) 0.4370(3) 0.0190(13) Uani 1 1 d . .
O12 O 0.5000 0.7130(14) 0.6418(4) 0.0098(15) Uani 1 2 d S .
O13 O 0.9080(4) -0.5213(11) 0.6071(4) 0.0181(13) Uani 1 1 d . .
O14 O 0.4070(4) -0.0669(11) 0.3638(3) 0.0179(13) Uani 1 1 d . .
O15 O 0.4158(4) 0.5204(11) 0.2380(4) 0.0150(12) Uani 1 1 d . .
O16 O 0.7565(5) 0.2806(12) 0.4587(5) 0.0358(19) Uani 1 1 d . .
O17 O 0.7199(5) 0.7824(11) 0.7032(4) 0.0221(14) Uani 1 1 d . .
O18 O 0.7348(5) 0.5040(16) 0.8112(4) 0.0312(17) Uani 1 1 d . .
O19 O 0.7768(5) -0.0088(13) 0.5622(4) 0.0257(14) Uani 1 1 d U .
O20 O 0.9157(4) 0.0902(10) 0.4810(3) 0.0142(12) Uani 1 1 d . .

loop_
_atom_site_aniso_label
_atom_site_aniso_U_11
_atom_site_aniso_U_22
_atom_site_aniso_U_33
_atom_site_aniso_U_23
_atom_site_aniso_U_13
_atom_site_aniso_U_12
Na1 0.0163(7) 0.0274(8) 0.0225(8) 0.0012(6) -0.0035(6) -0.0024(6)
Na2 0.0192(9) 0.0248(10) 0.0548(14) 0.0116(9) 0.0103(8) 0.0001(7)
Na3 0.0275(13) 0.0314(14) 0.077(2) 0.0217(12) -0.0204(12) -0.0060(10)
Na4 0.0209(11) 0.0364(12) 0.0327(13) -0.0070(9) 0.0017(9) -0.0032(8)
Cd3 0.0163(7) 0.0274(8) 0.0225(8) 0.0012(6) -0.0035(6) -0.0024(6)
Cd4 0.0192(9) 0.0248(10) 0.0548(14) 0.0116(9) 0.0103(8) 0.0001(7)
Cd5 0.0275(13) 0.0314(14) 0.077(2) 0.0217(12) -0.0204(12) -0.0060(10)
Cd6 0.0209(11) 0.0364(12) 0.0327(13) -0.0070(9) 0.0017(9) -0.0032(8)
Cd1 0.0123(3) 0.0265(3) 0.0143(3) -0.0001(3) 0.0012(3) 0.0004(2)
Cd2 0.0163(3) 0.0347(4) 0.0130(3) -0.0067(3) -0.0048(3) 0.0132(2)
B1 0.002(5) 0.007(5) 0.008(6) 0.006(4) 0.000 0.000
B2 0.012(5) 0.010(6) 0.004(6) 0.000(4) 0.000 0.000
P1 0.0070(12) 0.0099(12) 0.0045(13) -0.0018(10) 0.000 0.000
P2 0.0081(13) 0.0077(12) 0.0071(13) 0.0010(10) 0.000 0.000
P3 0.0072(12) 0.0095(12) 0.0094(13) 0.0006(10) 0.000 0.000
P4 0.0076(12) 0.0116(12) 0.0055(14) -0.0022(10) 0.000 0.000
P5 0.0078(9) 0.0086(9) 0.0082(9) 0.0013(7) 0.0021(7) 0.0021(7)
P6 0.0068(9) 0.0103(9) 0.0081(9) -0.0009(7) -0.0005(7) 0.0006(7)
O1 0.040(5) 0.016(4) 0.005(4) 0.001(3) 0.000 0.000
O2 0.027(5) 0.013(4) 0.014(4) 0.007(3) 0.000 0.000
O3 0.027(4) 0.010(4) 0.007(4) 0.006(3) 0.000 0.000
O4 0.019(4) 0.015(4) 0.015(4) -0.001(3) 0.000 0.000
O5 0.011(3) 0.034(3) 0.012(3) -0.004(2) -0.004(2) 0.004(2)
O6 0.008(3) 0.011(4) 0.017(4) -0.001(3) 0.000 0.000
O7 0.010(3) 0.036(4) 0.009(3) -0.005(2) 0.006(2) -0.004(3)
O8 0.016(3) 0.018(3) 0.060(5) -0.020(3) 0.013(3) -0.001(2)
O9 0.011(4) 0.015(4) 0.001(3) -0.002(3) 0.000 0.000
O10 0.014(4) 0.011(4) 0.012(4) 0.000(3) 0.000 0.000
O11 0.008(3) 0.026(3) 0.022(3) -0.011(2) 0.003(2) -0.002(2)
O12 0.012(3) 0.012(4) 0.006(4) -0.002(3) 0.000 0.000
O13 0.010(3) 0.016(3) 0.029(4) -0.005(2) 0.005(2) -0.002(2)
O14 0.008(3) 0.022(3) 0.023(3) 0.001(2) 0.001(2) -0.004(2)
O15 0.002(2) 0.014(3) 0.029(3) -0.003(2) 0.000(2) 0.002(2)
O16 0.026(4) 0.018(3) 0.063(5) 0.020(3) -0.010(4) 0.003(3)
O17 0.020(3) 0.016(3) 0.031(4) 0.012(2) -0.003(3) 0.000(2)
O18 0.016(3) 0.065(5) 0.013(4) 0.014(3) 0.001(3) -0.005(3)
O19 0.0253(17) 0.0276(16) 0.0241(17) -0.0003(10) -0.0003(10) -0.0018(10)
O20 0.006(3) 0.015(3) 0.022(3) -0.006(2) 0.001(2) -0.001(2)

loop_
_atom_type_symbol
_atom_type_description
_atom_type_scat_dispersion_real
_atom_type_scat_dispersion_imag
_atom_type_scat_source
B B 0.0013 0.0007 'International Tables Vol C Tables 4.2.6.8 and 6.1.1.4'
O O 0.0106 0.0060 'International Tables Vol C Tables 4.2.6.8 and 6.1.1.4'
Na Na 0.0362 0.0249 'International Tables Vol C Tables 4.2.6.8 and 6.1.1.4'
P P 0.1023 0.0942 'International Tables Vol C Tables 4.2.6.8 and 6.1.1.4'
Cd Cd -0.8075 1.2024 'International Tables Vol C Tables 4.2.6.8 and 6.1.1.4'

loop_
_geom_angle_atom_site_label_1
_geom_angle_atom_site_label_2
_geom_angle_atom_site_label_3
_geom_angle
_geom_angle_site_symmetry_1
_geom_angle_site_symmetry_3
O15 B1 O15 106.2(9) 4_655 .
O15 B1 O3 112.5(6) 4_655 .
O15 B1 O3 112.5(6) . .
O15 B1 O12 111.6(6) 4_655 2_664
O15 B1 O12 111.6(6) . 2_664
O3 B1 O12 102.6(8) . 2_664
O1 B2 O20 115.6(6) . 4_755
O1 B2 O20 115.6(6) . .
O20 B2 O20 104.1(8) 4_755 .
O1 B2 O9 101.2(8) . 2_754
O20 B2 O9 110.2(6) 4_755 2_754
O20 B2 O9 110.2(6) . 2_754
O2 P1 O7 113.5(3) . 4_655
O2 P1 O7 113.5(3) . .
O7 P1 O7 111.7(5) 4_655 .
O2 P1 O12 109.2(5) . .
O7 P1 O12 104.0(3) 4_655 .
O7 P1 O12 104.0(3) . .
O14 P2 O14 114.2(5) 4_655 .
O14 P2 O10 109.6(3) 4_655 .
O14 P2 O10 109.6(3) . .
O14 P2 O3 107.5(3) 4_655 .
O14 P2 O3 107.5(3) . .
O10 P2 O3 108.4(5) . .
O13 P3 O13 112.8(5) . 4_755
O13 P3 O6 110.2(3) . .
O13 P3 O6 110.2(3) 4_755 .
O13 P3 O1 108.3(3) . .
O13 P3 O1 108.3(3) 4_755 .
O6 P3 O1 106.9(5) . .
O4 P4 O5 113.3(3) . 4_755
O4 P4 O5 113.3(3) . .
O5 P4 O5 112.9(5) 4_755 .
O4 P4 O9 109.5(5) . .
O5 P4 O9 103.4(3) 4_755 .
O5 P4 O9 103.4(3) . .
O17 P5 O18 110.6(4) . .
O17 P5 O8 112.1(4) . .
O18 P5 O8 111.5(5) . .
O17 P5 O15 112.2(3) . 2_665
O18 P5 O15 106.7(4) . 2_665
O8 P5 O15 103.2(3) . 2_665
O19 P6 O16 109.5(4) . .
O19 P6 O11 109.9(4) . 1_545
O16 P6 O11 113.0(4) . 1_545
O19 P6 O20 107.8(4) . .
O16 P6 O20 105.9(4) . .
O11 P6 O20 110.5(3) 1_545 .

loop_
_geom_bond_atom_site_label_1
_geom_bond_atom_site_label_2
_geom_bond_distance
_geom_bond_site_symmetry_2
Na1 O13 2.263(6) 1_565
Na1 O19 2.352(7) 1_565
Na1 O7 2.359(6) .
Na1 O8 2.486(8) .
Na1 O16 2.487(9) .
Na1 O17 2.767(7) .
Na1 O11 2.809(7) .
Na2 O4 2.276(6) 1_565
Na2 O18 2.330(7) .
Na2 O11 2.343(6) 3_565
Na2 O9 2.387(6) .
Na2 O16 2.544(8) 3_565
Na2 O5 2.870(7) .
Na2 O1 2.980(7) 2_755
Na2 O20 2.991(6) 3_565
Na3 O2 2.235(6) .
Na3 O17 2.304(6) 1_545
Na3 O8 2.378(7) .
Na3 O12 2.406(6) 1_545
Na3 O19 2.434(7) .
Na3 O7 2.859(7) 1_545
Na4 O14 2.302(6) 2_655
Na4 O5 2.341(6) .
Na4 O17 2.408(7) 1_545
Na4 O11 2.429(7) 3_565
Na4 O18 2.635(9) .
Na4 O18 2.712(9) 1_545
Na4 O8 2.883(9) .
Cd1 O14 2.245(6) 4_665
Cd1 O7 2.266(6) .
Cd1 O10 2.268(5) .
Cd1 O18 2.287(7) 3_564
Cd1 O16 2.394(6) .
Cd1 O11 2.441(6) .
Cd2 O5 2.199(6) .
Cd2 O6 2.216(5) .
Cd2 O19 2.243(7) .
Cd2 O8 2.250(6) .
Cd2 O13 2.297(6) 1_565
B1 O15 1.441(9) 4_655
B1 O15 1.441(9) .
B1 O3 1.485(13) .
B1 O12 1.507(15) 2_664
B2 O1 1.440(14) .
B2 O20 1.463(9) 4_755
B2 O20 1.463(9) .
B2 O9 1.507(14) 2_754
P1 O2 1.518(8) .
P1 O7 1.522(6) 4_655
P1 O7 1.522(6) .
P1 O12 1.597(8) .
P2 O14 1.516(6) 4_655
P2 O14 1.516(6) .
P2 O10 1.539(8) .
P2 O3 1.568(8) .
P3 O13 1.511(6) .
P3 O13 1.511(6) 4_755
P3 O6 1.535(8) .
P3 O1 1.580(9) .
P4 O4 1.507(9) .
P4 O5 1.519(6) 4_755
P4 O5 1.519(6) .
P4 O9 1.598(8) .
P5 O17 1.503(6) .
P5 O18 1.505(7) .
P5 O8 1.509(6) .
P5 O15 1.559(5) 2_665
P6 O19 1.500(7) .
P6 O16 1.502(6) .
P6 O11 1.503(6) 1_545
P6 O20 1.551(6) .
